data_4503050
loop_
_publ_author_name
'Neels, Antonia'
'Mantero, D\'eborah Gonz\'alez'
'Stoeckli-Evans, Helen'

_publ_section_title
;
 Solid-State Synthesis of New Diimide Compounds: A Two-Step Reaction
 Followed by X-ray Powder Diffraction
;
_journal_issue 4
_journal_name_full 'Crystal Growth &amp; Design'
_journal_page_first 1147
_journal_paper_doi 10.1021/cg070058q
_journal_volume 8
_journal_year 2008
_chemical_compound_source synthesis
_chemical_formula_analytical 'C18 H16 N6 O8'
_chemical_formula_moiety 'C10 H4 O8, 2(C4 H6 N3)'
_chemical_formula_structural 'C18 H16 N6 O8'
_chemical_formula_sum 'C18 H16 N6 O8'
_chemical_formula_weight 444.36
_chemical_name_systematic ' ?'
_space_group_IT_number 14
_symmetry_cell_setting monoclinic
_symmetry_space_group_name_Hall '-P 2ybc'
_symmetry_space_group_name_H-M 'P 1 21/c 1'
_audit_creation_date 2005-12-02T12:17
_audit_creation_method 'from EXP file using GSAS2CIF'
_audit_update_record ' 2005-12-02T12:17  Initial CIF as created by GSAS2CIF'
_cell_angle_alpha 90.0
_cell_angle_beta 94.697(4)
_cell_angle_gamma 90.0
_cell_formula_units_Z 2
_cell_length_a 11.2777(6)
_cell_length_b 12.8578(5)
_cell_length_c 6.47179(14)
_cell_measurement_temperature 293
_cell_volume 935.30(7)
_computing_data_collection 'WinXPow, Stoe & Cie (1997)'
_computing_data_reduction 'WinXPow, Stoe & Cie (1997)'
_computing_molecular_graphics PLATON04
_computing_publication_material GSAS
_computing_structure_refinement GSAS
_computing_structure_solution DASH
_diffrn_ambient_temperature 293
_diffrn_detector 'linear PSD'
_diffrn_measurement_device_type 'Stoe STADIP'
_diffrn_radiation_monochromator 'curved Ge111'
_diffrn_radiation_polarisn_ratio 0.604
_diffrn_radiation_probe x-ray
_diffrn_radiation_type 'Cu Kalpha1'
_diffrn_radiation_wavelength 1.54051
_diffrn_source X-rays
_diffrn_source_target Cu\Ka
_diffrn_source_type 'sealed tube'
_exptl_absorpt_coefficient_mu 1.09
_exptl_absorpt_correction_T_max 1.30730
_exptl_absorpt_correction_T_min 1.30024
_exptl_absorpt_process_details
;   GSAS Absorption/surface roughness correction: function number 0
 Debye-Scherrer absorption correction
Term (= MU.r/wave) =    -0.10000    
Correction is not refined.
;
_exptl_crystal_density_diffrn 1.578
_pd_block_id 2005-12-02T12:17|1A-120|g|g
_pd_calc_method 'Rietveld Refinement'
_pd_char_colour white
_pd_char_particle_morphology powder
_pd_instr_location ' ?'
_pd_meas_2theta_range_inc 0.01
_pd_meas_2theta_range_max 89.99
_pd_meas_2theta_range_min 4.0
_pd_meas_number_of_points 8600
_pd_meas_scan_method step
_pd_phase_name 1a-120
_pd_prep_temperature 293
_pd_proc_2theta_range_inc 0.01
_pd_proc_2theta_range_max 89.97548
_pd_proc_2theta_range_min 3.98548
_pd_proc_info_datetime 2005-12-02T12:17:20
_pd_proc_info_excluded_regions
; data <4deg excluded - no reflections observed
data >80deg excluded - strong overlapp of reflections
;
_pd_proc_ls_background_function
;   GSAS Background function number 2 with 24 terms.
 Cosine Fourier series
      1:   -767.151     2:    6093.85     3:   -6419.40     4:   -2262.71    
      5:    11174.2     6:   -4683.98     7:   -12041.5     8:    16283.1    
      9:   -1568.03    10:   -13183.8    11:    7400.96    12:    11908.4    
     13:   -22016.9    14:    14092.9    15:   -1973.27    16:    1687.36    
     17:   -12206.9    18:    20811.0    19:   -19553.4    20:    11491.2    
     21:   -3994.41    22:    332.861    23:    321.555    24:   -147.766    
;
_pd_proc_ls_peak_cutoff 0.00500
_pd_proc_ls_profile_function
;
 CW Profile function number 2 with  18 terms
 Profile coefficients for Simpson's rule integration of pseudovoigt function
 C.J. Howard (1982). J. Appl. Cryst.,15,615-620.
 P. Thompson, D.E. Cox & J.B. Hastings (1987). J. Appl. Cryst.,20,79-83.
 Peak tails are ignored  where the intensity is below 0.0050 times the peak
   Aniso. broadening axis   0.0   0.0   1.0
;
_pd_proc_ls_prof_R_factor 0.0517
_pd_proc_ls_prof_wR_expected 0.0274
_pd_proc_ls_prof_wR_factor 0.0682
_pd_proc_number_of_points 8600
_pd_spec_mounting
;
capillary
;
_pd_spec_mount_mode transmission
_pd_spec_shape cylinder
_pd_spec_size_axial 0.5
_pd_spec_size_equat 5
_pd_spec_size_thick 0.5
_refine_diff_density_max 0.188
_refine_diff_density_min -0.232
_refine_ls_goodness_of_fit_all 2.53
_refine_ls_hydrogen_treatment constr
_refine_ls_matrix_type full
_refine_ls_number_parameters 100
_refine_ls_number_restraints 82
_refine_ls_R_Fsqd_factor 0.06952
_refine_ls_shift/su_max 0.05
_refine_ls_shift/su_mean 0.01
_reflns_d_resolution_high 1.199
_reflns_d_resolution_low 11.240
_reflns_limit_h_max 9
_reflns_limit_h_min 0
_reflns_limit_k_max 11
_reflns_limit_k_min 0
_reflns_limit_l_max 5
_reflns_limit_l_min -5
_reflns_number_total 1138
_cod_data_source_file cg070058q-file004.cif
_cod_data_source_block 1A-120_publ
_cod_depositor_comments
;
The following automatic conversions were performed:

'_geom_bond_publ_flag' value 'N' changed to 'n' according to
/home/saulius/struct/CIF-dictionaries/cif_core.dic dictionary named
'cif_core.dic' version 2.4.1 from 2010-06-29 (82
times).

'_geom_angle_publ_flag' value 'N' changed to 'n' according
to /home/saulius/struct/CIF-dictionaries/cif_core.dic dictionary
named 'cif_core.dic' version 2.4.1 from 2010-06-29 (39 times).

Automatic conversion script
Id: cif_fix_values 1715 2011-07-08 13:25:40Z adriana 
;
_cod_original_cell_volume 935.30(5)
_cod_original_sg_symbol_H-M 'p 21/c'
_cod_database_code 4503050
_refine_ls_r_f_factor 0.0485
_gsas_exptl_extinct_corr_t_min 1.00000
_gsas_exptl_extinct_corr_t_max 1.00000

loop_
_symmetry_equiv_pos_site_id
_symmetry_equiv_pos_as_xyz
1 +x,+y,+z
2 -x,+y+1/2,-z+1/2
-1 -x,-y,-z
-2 +x,-y+1/2,+z+1/2

loop_
_atom_site_type_symbol
_atom_site_label
_atom_site_fract_x
_atom_site_fract_y
_atom_site_fract_z
_atom_site_occupancy
_atom_site_thermal_displace_type
_atom_site_U_iso_or_equiv
_atom_site_symmetry_multiplicity
C C1 0.4376(4) 0.09319(26) -0.0210(8) 1.0 Uiso 0.0541(24) 4
C C2 0.5604(4) 0.09373(23) 0.0194(9) 1.0 Uiso 0.0541(24) 4
C C3 0.37770(19) -0.0009(4) -0.0428(9) 1.0 Uiso 0.0541(24) 4
C C4 0.3579(4) 0.18544(28) -0.0479(8) 1.0 Uiso 0.0541(24) 4
C C5 0.6366(5) 0.18806(30) 0.0460(8) 1.0 Uiso 0.0541(24) 4
C C6 0.0472(5) 0.6274(4) 0.7778(6) 1.0 Uiso 0.0541(24) 4
C C7 -0.0196(4) 0.5368(5) 0.7406(7) 1.0 Uiso 0.0541(24) 4
C C8 0.1540(6) 0.4423(5) 0.8497(9) 1.0 Uiso 0.0541(24) 4
C C9 0.2200(4) 0.5333(6) 0.8884(9) 1.0 Uiso 0.0541(24) 4
N N1 -0.0089(7) 0.7220(4) 0.7385(10) 1.0 Uiso 0.0312(15) 4
N N2 0.1636(5) 0.6244(4) 0.8490(8) 1.0 Uiso 0.0312(15) 4
N N3 0.0377(6) 0.4473(4) 0.7791(8) 1.0 Uiso 0.0312(15) 4
O O1 0.2441(4) 0.1705(5) -0.0767(13) 1.0 Uiso 0.0312(15) 4
O O2 0.39044(30) 0.28194(35) -0.0454(14) 1.0 Uiso 0.0312(15) 4
O O3 0.59495(30) 0.2812(4) 0.0198(15) 1.0 Uiso 0.0312(15) 4
O O4 0.7501(5) 0.1792(5) 0.0923(12) 1.0 Uiso 0.0312(15) 4
H H3 0.29523(26) -0.0015(7) -0.0705(13) 1.0 Uiso 0.025 4
H H7 -0.0994(4) 0.5427(8) 0.6914(12) 1.0 Uiso 0.025 4
H H8 0.1930(9) 0.3786(6) 0.8763(13) 1.0 Uiso 0.025 4
H H9 0.3001(5) 0.5277(9) 0.9356(12) 1.0 Uiso 0.025 4
H H1A 0.0299(11) 0.7790(4) 0.7611(11) 1.0 Uiso 0.025 4
H H1B -0.0829(7) 0.7235(8) 0.6943(10) 1.0 Uiso 0.025 4
H H2O 0.47802 0.29025 -0.01449 1.0 Uiso 0.025 4
H H1N 0.2089(21) 0.6903(8) 0.866(13) 1.0 Uiso 0.025 4

loop_
_atom_type_symbol
_atom_type_number_in_cell
_atom_type_scat_dispersion_real
_atom_type_scat_dispersion_imag
_atom_type_scat_Cromer_Mann_a1
_atom_type_scat_Cromer_Mann_a2
_atom_type_scat_Cromer_Mann_a3
_atom_type_scat_Cromer_Mann_a4
_atom_type_scat_Cromer_Mann_b1
_atom_type_scat_Cromer_Mann_b2
_atom_type_scat_Cromer_Mann_b3
_atom_type_scat_Cromer_Mann_b4
_atom_type_scat_Cromer_Mann_c
_atom_type_scat_source
C 36.0 0.017 0.009 2.31000 20.8439 1.02000 10.2075 1.58860 0.56870 0.86500 51.6512 0.21560 International_Tables_Vol_C
N 12.0 0.029 0.018 12.2126 0.00570 3.13220 9.89330 2.01250 28.9975 1.16630 0.58260 -11.529 International_Tables_Vol_C
O 16.0 0.047 0.032 3.04850 13.2771 2.28680 5.70110 1.54630 0.32390 0.86700 32.9089 0.25080 International_Tables_Vol_C
H 32.0 0.000 0.000 0.49300 10.5109 0.32291 26.1257 0.14019 3.14236 0.04081 57.7997 0.00304 International_Tables_Vol_C

loop_
_geom_angle_atom_site_label_1
_geom_angle_atom_site_label_2
_geom_angle_atom_site_label_3
_geom_angle
_geom_angle_site_symmetry_1
_geom_angle_site_symmetry_3
_geom_angle_publ_flag
C2 C1 C3 119.58(21) 1_555 1_555 n
C2 C1 C4 126.9(4) 1_555 1_555 n
C3 C1 C4 113.47(33) 1_555 1_555 n
C1 C2 C3 120.17(23) 1_555 -1_655 n
C1 C2 C5 125.70(34) 1_555 1_555 n
C3 C2 C5 114.11(32) -1_655 1_555 n
C1 C3 C2 120.23(20) 1_555 -1_655 n
C1 C3 H3 119.7(4) 1_555 1_555 n
C2 C3 H3 120.0(4) -1_655 1_555 n
C1 C4 O1 118.7(4) 1_555 1_555 n
C1 C4 O2 126.5(4) 1_555 1_555 n
O1 C4 O2 114.8(4) 1_555 1_555 n
C2 C5 O3 122.7(4) 1_555 1_555 n
C2 C5 O4 120.4(4) 1_555 1_555 n
O3 C5 O4 116.9(4) 1_555 1_555 n
C7 C6 N1 117.91(32) 1_555 1_555 n
C7 C6 N2 121.86(28) 1_555 1_555 n
N1 C6 N2 120.2(4) 1_555 1_555 n
C6 C7 N3 116.12(28) 1_555 1_555 n
C6 C7 H7 118.8(4) 1_555 1_555 n
N3 C7 H7 125.0(4) 1_555 1_555 n
C9 C8 N3 120.46(29) 1_555 1_555 n
C9 C8 H8 117.5(4) 1_555 1_555 n
N3 C8 H8 122.0(4) 1_555 1_555 n
C8 C9 N2 117.22(28) 1_555 1_555 n
C8 C9 H9 118.8(4) 1_555 1_555 n
N2 C9 H9 124.0(4) 1_555 1_555 n
C6 N1 H1A 119.9(4) 1_555 1_555 n
C6 N1 H1B 119.8(4) 1_555 1_555 n
H1A N1 H1B 120.3(5) 1_555 1_555 n
C6 N2 C9 121.24(30) 1_555 1_555 n
C6 N2 H1N 119.2(6) 1_555 1_555 n
C9 N2 H1N 119.5(6) 1_555 1_555 n
C7 N3 C8 123.09(33) 1_555 1_555 n
C4 O2 H2O 112.3(5) 1_555 1_555 n
C5 O3 H2O 116.7(4) 1_555 1_555 n
N1 H1A H1B 29.83(25) 1_555 1_555 n
N1 H1B H1A 29.84(25) 1_555 1_555 n
O2 H2O O3 168.62(33) 1_555 1_555 n

loop_
_geom_bond_atom_site_label_1
_geom_bond_atom_site_label_2
_geom_bond_distance
_geom_bond_site_symmetry_2
_geom_bond_publ_flag
C1 C2 1.3877(26) 1_555 n
C1 C3 1.387(4) 1_555 n
C1 C4 1.4898(29) 1_555 n
C1 H3 2.0195(33) 1_555 n
C2 C1 1.3877(26) 1_555 n
C2 C3 1.3849(28) -1_655 n
C2 C5 1.4882(29) 1_555 n
C2 H3 2.0201(33) -1_655 n
C3 C1 1.387(4) 1_555 n
C3 C2 1.3849(28) -1_655 n
C3 H3 0.9327(28) 1_555 n
C4 C1 1.4898(29) 1_555 n
C4 O1 1.2964(31) 1_555 n
C4 O2 1.2936(31) 1_555 n
C4 H2O 1.910(5) 1_555 n
C5 C2 1.4882(29) 1_555 n
C5 O3 1.2919(32) 1_555 n
C5 O4 1.2959(32) 1_555 n
C6 C7 1.3986(29) 1_555 n
C6 N1 1.3853(27) 1_555 n
C6 N2 1.3557(29) 1_555 n
C6 H7 2.0205(33) 1_555 n
C6 H1A 1.9606(34) 1_555 n
C6 H1B 1.9595(34) 1_555 n
C6 H1N 2.032(6) 1_555 n
C7 C6 1.3986(29) 1_555 n
C7 N3 1.3331(29) 1_555 n
C7 H7 0.9320(28) 1_555 n
C8 C9 1.3987(28) 1_555 n
C8 N3 1.3543(29) 1_555 n
C8 H8 0.9398(29) 1_555 n
C8 H9 2.0199(33) 1_555 n
C9 C8 1.3987(28) 1_555 n
C9 N2 1.3463(29) 1_555 n
C9 H8 2.0138(33) 1_555 n
C9 H9 0.9320(28) 1_555 n
C9 H1N 2.027(6) 1_555 n
N1 C6 1.3853(27) 1_555 n
N1 H1A 0.8593(30) 1_555 n
N1 H1B 0.8593(31) 1_555 n
N2 C6 1.3557(29) 1_555 n
N2 C9 1.3463(29) 1_555 n
N2 H9 2.0208(33) 1_555 n
N2 H1N 0.9910(32) 1_555 n
N3 C7 1.3331(29) 1_555 n
N3 C8 1.3543(29) 1_555 n
N3 H7 2.0180(33) 1_555 n
N3 H8 2.0164(33) 1_555 n
O1 C4 1.2964(31) 1_555 n
O1 H1B 2.030(11) 2_545 n
O2 C4 1.2936(31) 1_555 n
O2 H2O 0.9973(32) 1_555 n
O3 C5 1.2919(32) 1_555 n
O3 H2O 1.3243(32) 1_555 n
O4 C5 1.2959(32) 1_555 n
O4 H1N 1.755(13) -1_666 n
H3 C1 2.0195(33) 1_555 n
H3 C2 2.0201(33) -1_655 n
H3 C3 0.9327(28) 1_555 n
H7 C6 2.0205(33) 1_555 n
H7 C7 0.9320(28) 1_555 n
H7 N3 2.0180(33) 1_555 n
H8 C8 0.9398(29) 1_555 n
H8 C9 2.0138(33) 1_555 n
H8 N3 2.0164(33) 1_555 n
H9 C8 2.0199(33) 1_555 n
H9 C9 0.9320(28) 1_555 n
H9 N2 2.0208(33) 1_555 n
H1A C6 1.9606(34) 1_555 n
H1A N1 0.8593(30) 1_555 n
H1A H1B 1.4908(34) 1_555 n
H1B C6 1.9595(34) 1_555 n
H1B N1 0.8593(31) 1_555 n
H1B O1 2.030(11) 2_555 n
H1B H1A 1.4908(34) 1_555 n
H2O C4 1.910(5) 1_555 n
H2O O2 0.9973(32) 1_555 n
H2O O3 1.3243(32) 1_555 n
H1N C6 2.032(6) 1_555 n
H1N C9 2.027(6) 1_555 n
H1N N2 0.9910(32) 1_555 n
H1N O4 1.755(13) -1_666 n
